data_7059679
loop_
_publ_author_name
'Su, Zhao-Min'
'Zhang, Mo'
'An, Qingqing'
'Qin, Dan'
'Li, Hai-Lou'
'Lv, Hongjin'
'Jia, Zhiyu'
'Zhang, Qiang'
'Yang, Guo-Yu'

_publ_section_title
;
 Synthesis of two new copper-sandwiched polyoxotungstates and the
 influence of nuclear number on catalytic hydrogen evolution activity
;
_journal_issue 26
_journal_name_full 'New Journal of Chemistry'
_journal_page_first 11035
_journal_page_last 11041
_journal_paper_doi 10.1039/D0NJ02065F
_journal_volume 44
_journal_year 2020
_chemical_formula_sum 'C30 H112 Cu10 N20 O74 Si2 W18'
_chemical_formula_weight 5938.27
_space_group_crystal_system triclinic
_space_group_IT_number 2
_space_group_name_Hall '-P 1'
_space_group_name_H-M_alt 'P -1'
_atom_sites_solution_hydrogens geom
_audit_creation_method SHELXL-2016/6
_audit_update_record
;
2020-05-26 deposited with the CCDC.	2020-06-02 downloaded from the CCDC.
;
_cell_angle_alpha 98.959(3)
_cell_angle_beta 110.639(4)
_cell_angle_gamma 104.727(3)
_cell_formula_units_Z 1
_cell_length_a 12.4480(5)
_cell_length_b 14.3192(5)
_cell_length_c 17.1822(7)
_cell_measurement_reflns_used 8252
_cell_measurement_temperature 293(2)
_cell_measurement_theta_max 29.5320
_cell_measurement_theta_min 4.3360
_cell_volume 2668.2(2)
_computing_structure_refinement 'SHELXL-2016/6 (Sheldrick, 2016)'
_diffrn_ambient_temperature 293(2)
_diffrn_measured_fraction_theta_full 0.997
_diffrn_measured_fraction_theta_max 0.997
_diffrn_measurement_device_type 'Bruker APEX-II CCD'
_diffrn_measurement_method '\f and \w scans'
_diffrn_radiation_type MoK\a
_diffrn_radiation_wavelength 0.71073
_diffrn_reflns_av_R_equivalents 0.0537
_diffrn_reflns_av_unetI/netI 0.0712
_diffrn_reflns_Laue_measured_fraction_full 0.997
_diffrn_reflns_Laue_measured_fraction_max 0.997
_diffrn_reflns_limit_h_max 15
_diffrn_reflns_limit_h_min -15
_diffrn_reflns_limit_k_max 17
_diffrn_reflns_limit_k_min -17
_diffrn_reflns_limit_l_max 21
_diffrn_reflns_limit_l_min -16
_diffrn_reflns_number 22326
_diffrn_reflns_point_group_measured_fraction_full 0.997
_diffrn_reflns_point_group_measured_fraction_max 0.997
_diffrn_reflns_theta_full 25.242
_diffrn_reflns_theta_max 26.500
_diffrn_reflns_theta_min 3.383
_exptl_absorpt_coefficient_mu 21.379
_exptl_crystal_colour 'dark green'
_exptl_crystal_density_diffrn 3.696
_exptl_crystal_description prism
_exptl_crystal_F_000 2674
_refine_diff_density_max 4.452
_refine_diff_density_min -3.621
_refine_diff_density_rms 0.480
_refine_ls_extinction_method none
_refine_ls_goodness_of_fit_ref 1.067
_refine_ls_hydrogen_treatment constr
_refine_ls_matrix_type full
_refine_ls_number_parameters 702
_refine_ls_number_reflns 11032
_refine_ls_number_restraints 132
_refine_ls_restrained_S_all 1.066
_refine_ls_R_factor_all 0.0594
_refine_ls_R_factor_gt 0.0425
_refine_ls_shift/su_max 0.001
_refine_ls_shift/su_mean 0.000
_refine_ls_structure_factor_coef Fsqd
_refine_ls_weighting_details 'w=1/[\s^2^(Fo^2^)+(0.0462P)^2^] where P=(Fo^2^+2Fc^2^)/3'
_refine_ls_weighting_scheme calc
_refine_ls_wR_factor_gt 0.0942
_refine_ls_wR_factor_ref 0.1052
_reflns_Friedel_coverage 0.000
_reflns_number_gt 9098
_reflns_number_total 11032
_reflns_threshold_expression 'I > 2\s(I)'
_cod_data_source_file d0nj02065f2.cif
_cod_data_source_block platon_sq_CCDC1
_cod_depositor_comments
;Adding full bibliography for 7059678--7059679.cif.

 Adding full bibliography for 7059678--7059679.cif.
;
_cod_database_code 7059679
_shelx_shelxl_version_number 2016/6
_shelx_space_group_comment
;
The symmetry employed for this shelxl refinement is uniquely defined
by the following loop, which should always be used as a source of
symmetry information in preference to the above space-group names.
They are only intended as comments.
;

loop_
_space_group_symop_operation_xyz
'x, y, z'
'-x, -y, -z'

loop_
_atom_site_label
_atom_site_type_symbol
_atom_site_fract_x
_atom_site_fract_y
_atom_site_fract_z
_atom_site_U_iso_or_equiv
_atom_site_adp_type
_atom_site_occupancy
_atom_site_site_symmetry_order
_atom_site_calc_flag
_atom_site_refinement_flags_posn
_atom_site_refinement_flags_adp
_atom_site_refinement_flags_occupancy
_atom_site_disorder_assembly
_atom_site_disorder_group
Si1 Si 0.8952(2) 0.39501(19) 0.82081(18) 0.0098(5) Uani 1 1 d . . . . .
W1 W 0.85321(4) 0.14848(3) 0.70265(3) 0.01880(11) Uani 1 1 d . . . . .
W2 W 1.00329(4) 0.37616(3) 0.65225(3) 0.01790(11) Uani 1 1 d . . . . .
W3 W 0.67269(4) 0.29928(3) 0.59995(3) 0.01823(11) Uani 1 1 d . . . . .
W4 W 0.57092(4) 0.32635(3) 0.75627(3) 0.01739(11) Uani 1 1 d . . . . .
W5 W 0.75469(4) 0.17748(3) 0.86124(3) 0.01714(11) Uani 1 1 d . . . . .
W6 W 1.05695(4) 0.24025(3) 0.91194(3) 0.01610(10) Uani 1 1 d . . . . .
W7 W 1.21251(4) 0.45972(3) 0.86026(3) 0.01546(10) Uani 1 1 d . . . . .
W8 W 1.04841(4) 0.60268(3) 0.77640(3) 0.01554(10) Uani 1 1 d . . . . .
W9 W 0.71859(4) 0.53187(3) 0.71874(3) 0.01614(10) Uani 1 1 d . . . . .
Cu1 Cu 0.65612(11) 0.32689(10) 0.95819(9) 0.0203(3) Uani 1 1 d . . . . .
Cu2 Cu 0.94033(10) 0.40690(9) 1.01879(8) 0.0137(3) Uani 1 1 d . . . . .
Cu3 Cu 1.21646(11) 0.46869(9) 1.06754(9) 0.0152(3) Uani 1 1 d . . . . .
Cu5 Cu 0.000000 0.000000 0.000000 0.1013(15) Uani 1 2 d S . P . .
Cu6 Cu 0.500000 0.000000 0.500000 0.0365(5) Uani 1 2 d S . P . .
N1 N 0.6370(9) 0.2347(8) 1.0300(7) 0.032(2) Uani 1 1 d . . . . .
H1D H 0.654563 0.180943 1.012276 0.038 Uiso 1 1 calc R U . . .
H1E H 0.689263 0.265040 1.084641 0.038 Uiso 1 1 calc R U . . .
N2 N 0.4986(9) 0.3337(9) 0.9532(8) 0.039(3) Uani 1 1 d . . . . .
H2A H 0.507320 0.396837 0.975778 0.046 Uiso 1 1 calc R U . . .
H2B H 0.445820 0.315415 0.898105 0.046 Uiso 1 1 calc R U . . .
N7 N 0.1651(18) 0.0514(12) 0.0802(13) 0.095(7) Uani 1 1 d . . . . .
H7A H 0.194592 0.001258 0.086144 0.114 Uiso 1 1 calc R U . . .
H7B H 0.208456 0.093190 0.060460 0.114 Uiso 1 1 calc R U . . .
N8 N -0.0266(19) 0.0996(16) 0.0801(14) 0.105(7) Uani 1 1 d . . . . .
H8A H -0.054179 0.142047 0.052502 0.126 Uiso 1 1 calc R U . . .
H8B H -0.082675 0.067823 0.096493 0.126 Uiso 1 1 calc R U . . .
N9 N 0.4844(11) 0.0395(9) 0.3900(8) 0.044(3) Uani 1 1 d . . . . .
H9A H 0.407530 0.011600 0.351272 0.053 Uiso 1 1 calc R U . . .
H9B H 0.503242 0.105826 0.400595 0.053 Uiso 1 1 calc R U . . .
N10 N 0.6156(10) -0.0638(8) 0.4765(8) 0.040(3) Uani 1 1 d . . . . .
H10A H 0.678291 -0.054754 0.525737 0.048 Uiso 1 1 calc R U . . .
H10B H 0.577827 -0.129413 0.452536 0.048 Uiso 1 1 calc R U . . .
O1 O 0.7227(6) 0.1930(5) 0.6400(5) 0.0132(14) Uani 1 1 d . U . . .
O2 O 0.9562(7) 0.2455(5) 0.6747(5) 0.0211(17) Uani 1 1 d . U . . .
O3 O 0.8323(6) 0.3545(6) 0.6066(5) 0.0221(17) Uani 1 1 d . . . . .
O4 O 0.8249(7) 0.0400(6) 0.6299(6) 0.0294(19) Uani 1 1 d . . . . .
O5 O 1.0222(7) 0.3444(6) 0.5588(5) 0.0263(18) Uani 1 1 d . U . . .
O6 O 0.5907(7) 0.2431(6) 0.4904(5) 0.0297(19) Uani 1 1 d . U . . .
O7 O 0.7483(7) 0.0960(5) 0.7581(5) 0.0226(17) Uani 1 1 d . U . . .
O8 O 0.9851(7) 0.1441(5) 0.7944(5) 0.0226(17) Uani 1 1 d . U . . .
O9 O 1.1611(6) 0.3986(5) 0.7352(5) 0.0194(16) Uani 1 1 d . . . . .
O10 O 1.0317(7) 0.5127(5) 0.6663(5) 0.0203(16) Uani 1 1 d . . . . .
O11 O 0.6576(7) 0.4283(5) 0.6058(5) 0.0206(16) Uani 1 1 d . . . . .
O12 O 0.5466(7) 0.2636(6) 0.6388(6) 0.0261(18) Uani 1 1 d . . . . .
O13 O 0.8904(6) 0.2809(5) 0.8225(5) 0.0164(16) Uani 1 1 d . . . . .
O14 O 0.9999(6) 0.4419(5) 0.7878(5) 0.0158(15) Uani 1 1 d . . . . .
O15 O 0.7624(6) 0.3885(5) 0.7509(5) 0.0149(15) Uani 1 1 d . U . . .
O16 O 0.9263(6) 0.4617(5) 0.9171(5) 0.0138(15) Uani 1 1 d . . . . .
O17 O 0.6323(6) 0.2213(6) 0.7902(5) 0.0225(17) Uani 1 1 d . . . . .
O18 O 0.9111(6) 0.1643(5) 0.9214(5) 0.0214(17) Uani 1 1 d . . . . .
O19 O 1.1505(6) 0.3270(5) 0.8666(5) 0.0156(15) Uani 1 1 d . U . . .
O20 O 1.2020(6) 0.5787(5) 0.8248(5) 0.0209(17) Uani 1 1 d . . . . .
O21 O 0.8750(6) 0.5703(6) 0.7159(5) 0.0219(17) Uani 1 1 d . . . . .
O22 O 0.5663(6) 0.4412(5) 0.7186(5) 0.0208(17) Uani 1 1 d . . . . .
O23 O 0.4241(6) 0.2773(6) 0.7463(6) 0.0282(19) Uani 1 1 d . . . . .
O24 O 0.6685(7) 0.0863(6) 0.8894(6) 0.0297(19) Uani 1 1 d . . . . .
O25 O 1.1567(7) 0.1834(5) 0.9630(6) 0.0258(19) Uani 1 1 d . . . . .
O26 O 1.3651(6) 0.4788(6) 0.8915(6) 0.0276(19) Uani 1 1 d . . . . .
O27 O 1.0994(7) 0.7154(6) 0.7557(6) 0.0269(19) Uani 1 1 d . . . . .
O28 O 0.6602(7) 0.6178(6) 0.6737(5) 0.0245(18) Uani 1 1 d . U . . .
O29 O 0.6541(6) 0.4030(5) 0.8703(5) 0.0161(15) Uani 1 1 d . U . . .
O30 O 0.7966(6) 0.2920(5) 0.9480(5) 0.0188(16) Uani 1 1 d . . . . .
O31 O 1.0841(6) 0.3467(5) 0.9954(5) 0.0200(16) Uani 1 1 d . . . . .
O32 O 1.2069(6) 0.5118(5) 0.9631(5) 0.0173(16) Uani 1 1 d . U . . .
O33 O 1.0461(6) 0.6376(5) 0.8794(5) 0.0175(16) Uani 1 1 d . U . . .
O34 O 0.7680(6) 0.5803(5) 0.8324(5) 0.0185(16) Uani 1 1 d . . . . .
C1 C 0.479(2) 0.1314(18) 1.0693(19) 0.121(11) Uani 1 1 d . . . . .
H1A H 0.514774 0.162601 1.130327 0.182 Uiso 1 1 calc R U . . .
H1B H 0.507147 0.075974 1.058325 0.182 Uiso 1 1 calc R U . . .
H1C H 0.392293 0.107513 1.048417 0.182 Uiso 1 1 calc R U . . .
C2 C 0.5160(15) 0.2039(12) 1.0253(14) 0.067(5) Uani 1 1 d D U . . .
H2 H 0.480042 0.155722 0.968208 0.080 Uiso 1 1 calc R U . . .
C3 C 0.4499(16) 0.2709(16) 0.9983(16) 0.091(7) Uani 1 1 d D U . . .
H3C H 0.365598 0.231549 0.961123 0.109 Uiso 1 1 calc R U . . .
H3D H 0.451063 0.313009 1.048838 0.109 Uiso 1 1 calc R U . . .
C10 C 0.297(2) 0.1565(18) 0.234(2) 0.118(9) Uani 1 1 d . . . . .
H10C H 0.348848 0.195320 0.211851 0.177 Uiso 1 1 calc R U . . .
H10D H 0.331204 0.107893 0.255811 0.177 Uiso 1 1 calc R U . . .
H10E H 0.291614 0.200053 0.279718 0.177 Uiso 1 1 calc R U . . .
C11 C 0.176(3) 0.105(2) 0.165(2) 0.115(9) Uani 1 1 d D U . . .
H11 H 0.145276 0.049148 0.186323 0.137 Uiso 1 1 calc R U . . .
C12 C 0.082(2) 0.1539(17) 0.154(2) 0.102(8) Uani 1 1 d D U . . .
H12A H 0.064977 0.160398 0.204639 0.123 Uiso 1 1 calc R U . . .
H12B H 0.114197 0.220888 0.148598 0.123 Uiso 1 1 calc R U . . .
C13 C 0.6003(18) 0.0630(14) 0.2984(15) 0.080(6) Uani 1 1 d . . . . .
H13A H 0.621173 0.133694 0.322139 0.120 Uiso 1 1 calc R U . . .
H13B H 0.534476 0.041636 0.242168 0.120 Uiso 1 1 calc R U . . .
H13C H 0.669733 0.049284 0.293883 0.120 Uiso 1 1 calc R U . . .
C14 C 0.563(2) 0.0085(19) 0.3552(15) 0.095(7) Uani 1 1 d D U . . .
H14 H 0.508815 -0.057008 0.314875 0.113 Uiso 1 1 calc R U . . .
C15 C 0.6584(16) -0.0187(14) 0.4189(13) 0.069(5) Uani 1 1 d D U . . .
H15A H 0.683955 -0.065277 0.388165 0.083 Uiso 1 1 calc R U . . .
H15B H 0.728659 0.041095 0.452404 0.083 Uiso 1 1 calc R U . . .
O1W O 0.1820(12) 0.1789(10) 0.7132(11) 0.093(5) Uani 1 1 d . . . . .
O2W O 0.2297(18) 0.9110(14) 0.8687(16) 0.153(8) Uani 1 1 d . . . . .
Cu4 Cu 1.21292(14) 0.36796(12) 0.52580(11) 0.0319(4) Uani 1 1 d . . . . .
N3 N 1.3212(9) 0.4591(7) 0.6440(7) 0.028(2) Uani 1 1 d . . . . .
H3AA H 1.284998 0.450253 0.680001 0.034 Uiso 1 1 calc R U . . .
H3BA H 1.390883 0.446640 0.664467 0.034 Uiso 1 1 calc R U . . .
N4 N 1.1933(11) 0.4916(9) 0.4940(8) 0.042(3) Uani 1 1 d . . . . .
H4AA H 1.235868 0.508867 0.463296 0.050 Uiso 1 1 calc R U . . .
H4BA H 1.115256 0.480779 0.461875 0.050 Uiso 1 1 calc R U . . .
N5 N 1.2179(13) 0.2378(9) 0.5552(10) 0.059(4) Uani 1 1 d . . . . .
H5AA H 1.291158 0.232708 0.565564 0.071 Uiso 1 1 calc R U . . .
H5BA H 1.204412 0.236536 0.602660 0.071 Uiso 1 1 calc R U . . .
N6 N 1.1079(12) 0.2784(10) 0.4058(9) 0.061(4) Uani 1 1 d . . . . .
H6AA H 1.031175 0.275760 0.392544 0.073 Uiso 1 1 calc R U . . .
H6BA H 1.131985 0.304597 0.368540 0.073 Uiso 1 1 calc R U . . .
C4 C 1.4003(17) 0.6387(13) 0.7238(12) 0.069(5) Uani 1 1 d . . . . .
H4CA H 1.420643 0.705504 0.717421 0.104 Uiso 1 1 calc R U . . .
H4DA H 1.472694 0.628311 0.759955 0.104 Uiso 1 1 calc R U . . .
H4EA H 1.342952 0.629671 0.749805 0.104 Uiso 1 1 calc R U . . .
C5 C 1.3443(14) 0.5634(11) 0.6356(12) 0.053(4) Uani 1 1 d . . . . .
H5A H 1.406487 0.575281 0.612314 0.063 Uiso 1 1 calc R U . . .
C6 C 1.2353(16) 0.5702(12) 0.5705(11) 0.054(4) Uani 1 1 d . . . . .
H6CA H 1.172332 0.564492 0.592093 0.065 Uiso 1 1 calc R U . . .
H6DA H 1.253957 0.634601 0.557891 0.065 Uiso 1 1 calc R U . . .
C7 C 0.993(3) 0.127(3) 0.477(3) 0.218(18) Uani 1 1 d D U . . .
H7CA H 0.995492 0.166053 0.528959 0.326 Uiso 1 1 calc R U . . .
H7DA H 0.958658 0.057264 0.471138 0.326 Uiso 1 1 calc R U . . .
H7EA H 0.942492 0.144482 0.428100 0.326 Uiso 1 1 calc R U . . .
C8 C 1.1213(16) 0.1505(13) 0.4804(13) 0.076(6) Uani 1 1 d D U . . .
H8C H 1.144803 0.090347 0.483272 0.091 Uiso 1 1 calc R U . . .
C9 C 1.1134(19) 0.1738(14) 0.3964(12) 0.083(6) Uani 1 1 d D U . . .
H9CA H 1.184351 0.170345 0.386198 0.099 Uiso 1 1 calc R U . . .
H9DA H 1.041019 0.126586 0.348473 0.099 Uiso 1 1 calc R U . . .
O35 O 1.3982(9) 0.3790(9) 0.4978(7) 0.057(3) Uani 1 1 d . . . . .

loop_
_atom_site_aniso_label
_atom_site_aniso_U_11
_atom_site_aniso_U_22
_atom_site_aniso_U_33
_atom_site_aniso_U_23
_atom_site_aniso_U_13
_atom_site_aniso_U_12
Si1 0.0097(12) 0.0097(13) 0.0060(15) 0.0002(11) 0.0006(12) 0.0018(10)
W1 0.0211(2) 0.0142(2) 0.0140(3) -0.00121(19) 0.0027(2) 0.00394(17)
W2 0.0180(2) 0.0224(2) 0.0100(3) 0.00216(19) 0.00422(19) 0.00481(17)
W3 0.0161(2) 0.0201(2) 0.0095(3) 0.00003(19) -0.00093(19) 0.00295(17)
W4 0.0119(2) 0.0198(2) 0.0118(3) 0.00156(19) -0.00099(19) 0.00120(16)
W5 0.0178(2) 0.0122(2) 0.0164(3) 0.00246(18) 0.0045(2) 0.00132(16)
W6 0.0185(2) 0.0138(2) 0.0132(3) 0.00354(18) 0.00262(19) 0.00659(16)
W7 0.0143(2) 0.0185(2) 0.0113(2) 0.00338(18) 0.00339(18) 0.00483(16)
W8 0.0172(2) 0.0163(2) 0.0109(2) 0.00554(18) 0.00355(19) 0.00409(16)
W9 0.0162(2) 0.0180(2) 0.0099(2) 0.00396(19) 0.00027(19) 0.00616(17)
Cu1 0.0172(6) 0.0227(7) 0.0209(8) 0.0088(6) 0.0077(6) 0.0051(5)
Cu2 0.0137(6) 0.0133(6) 0.0087(7) 0.0022(5) 0.0004(5) 0.0018(5)
Cu3 0.0153(6) 0.0163(6) 0.0100(7) 0.0037(5) 0.0015(6) 0.0040(5)
Cu5 0.139(4) 0.151(4) 0.068(3) 0.067(3) 0.068(3) 0.076(3)
Cu6 0.0295(11) 0.0323(12) 0.0322(15) -0.0020(11) 0.0041(11) 0.0038(9)
N1 0.028(5) 0.040(6) 0.021(7) 0.017(5) 0.001(5) 0.008(5)
N2 0.029(6) 0.055(7) 0.041(8) 0.021(6) 0.020(6) 0.016(5)
N7 0.156(19) 0.073(11) 0.120(19) 0.056(12) 0.095(17) 0.071(12)
N8 0.124(17) 0.149(19) 0.094(18) 0.076(16) 0.061(15) 0.082(15)
N9 0.045(7) 0.040(7) 0.043(9) 0.013(6) 0.011(6) 0.018(6)
N10 0.033(6) 0.033(6) 0.034(8) -0.002(6) 0.004(6) -0.001(5)
O1 0.011(3) 0.014(3) 0.006(4) -0.003(3) -0.004(3) 0.006(3)
O2 0.031(4) 0.015(4) 0.019(5) -0.002(3) 0.015(4) 0.009(3)
O3 0.023(4) 0.032(4) 0.013(5) 0.004(4) 0.007(4) 0.014(3)
O4 0.027(4) 0.031(4) 0.021(5) -0.006(4) 0.003(4) 0.013(4)
O5 0.031(4) 0.030(4) 0.013(5) -0.003(4) 0.009(4) 0.008(3)
O6 0.028(4) 0.035(4) 0.009(4) -0.001(4) -0.005(3) 0.007(3)
O7 0.021(4) 0.018(4) 0.017(5) -0.001(3) 0.002(4) 0.000(3)
O8 0.029(4) 0.012(3) 0.028(5) 0.006(3) 0.010(4) 0.011(3)
O9 0.026(4) 0.030(4) 0.010(4) 0.006(4) 0.010(4) 0.017(3)
O10 0.024(4) 0.018(4) 0.016(5) 0.005(3) 0.006(4) 0.005(3)
O11 0.026(4) 0.021(4) 0.011(5) 0.002(3) 0.003(4) 0.010(3)
O12 0.024(4) 0.024(4) 0.025(5) 0.005(4) 0.008(4) 0.001(3)
O13 0.018(4) 0.013(3) 0.017(5) 0.003(3) 0.005(3) 0.006(3)
O14 0.017(3) 0.019(4) 0.006(4) 0.002(3) 0.003(3) 0.002(3)
O15 0.011(3) 0.020(3) 0.010(4) 0.005(3) -0.002(3) 0.005(3)
O16 0.014(3) 0.012(3) 0.008(4) 0.003(3) 0.000(3) 0.001(3)
O17 0.022(4) 0.026(4) 0.006(4) 0.000(3) -0.003(3) 0.001(3)
O18 0.024(4) 0.013(4) 0.014(5) 0.001(3) -0.002(4) 0.000(3)
O19 0.017(3) 0.020(4) 0.007(4) -0.003(3) 0.003(3) 0.008(3)
O20 0.022(4) 0.019(4) 0.025(5) 0.012(4) 0.009(4) 0.008(3)
O21 0.018(4) 0.028(4) 0.013(5) 0.006(4) -0.001(3) 0.008(3)
O22 0.023(4) 0.022(4) 0.019(5) 0.009(4) 0.006(4) 0.013(3)
O23 0.009(3) 0.034(4) 0.022(5) -0.002(4) -0.003(4) -0.006(3)
O24 0.025(4) 0.031(5) 0.027(6) 0.014(4) 0.006(4) 0.005(4)
O25 0.031(4) 0.021(4) 0.031(6) 0.011(4) 0.013(4) 0.017(3)
O26 0.016(4) 0.029(4) 0.032(6) 0.012(4) 0.005(4) 0.003(3)
O27 0.026(4) 0.027(4) 0.031(6) 0.016(4) 0.013(4) 0.006(3)
O28 0.022(4) 0.029(4) 0.015(5) 0.009(4) -0.002(4) 0.010(3)
O29 0.018(3) 0.013(3) 0.009(3) 0.001(3) 0.000(3) 0.001(2)
O30 0.016(4) 0.025(4) 0.017(5) 0.012(4) 0.007(4) 0.007(3)
O31 0.019(4) 0.018(4) 0.018(5) 0.008(3) 0.002(4) 0.005(3)
O32 0.017(3) 0.019(4) 0.016(4) 0.011(3) 0.006(3) 0.005(3)
O33 0.022(4) 0.022(4) 0.009(4) 0.007(3) 0.005(3) 0.006(3)
O34 0.025(4) 0.017(4) 0.012(4) 0.007(3) 0.005(4) 0.008(3)
C1 0.104(18) 0.13(2) 0.19(3) 0.08(2) 0.11(2) 0.032(16)
C2 0.059(9) 0.052(9) 0.106(14) 0.051(9) 0.042(10) 0.017(7)
C3 0.049(9) 0.133(15) 0.125(16) 0.067(12) 0.058(10) 0.037(9)
C10 0.084(17) 0.099(18) 0.13(3) 0.018(18) 0.006(18) 0.017(14)
C11 0.133(16) 0.128(16) 0.095(16) 0.031(13) 0.049(14) 0.061(13)
C12 0.104(14) 0.078(12) 0.119(17) 0.011(12) 0.046(13) 0.030(11)
C13 0.071(13) 0.068(12) 0.086(18) 0.016(12) 0.030(13) 0.004(10)
C14 0.097(13) 0.126(15) 0.090(15) 0.048(12) 0.051(12) 0.054(11)
C15 0.074(11) 0.071(11) 0.081(13) 0.027(10) 0.044(10) 0.031(9)
O1W 0.067(8) 0.090(10) 0.128(15) 0.010(10) 0.061(10) 0.016(7)
O2W 0.144(17) 0.115(15) 0.15(2) -0.011(14) 0.040(17) 0.027(13)
Cu4 0.0376(8) 0.0377(9) 0.0247(10) 0.0152(8) 0.0107(8) 0.0183(7)
N3 0.026(5) 0.036(6) 0.014(6) 0.002(5) 0.002(5) 0.008(4)
N4 0.050(7) 0.056(8) 0.034(8) 0.024(7) 0.023(7) 0.027(6)
N5 0.075(9) 0.054(8) 0.057(11) 0.032(8) 0.022(9) 0.030(7)
N6 0.056(8) 0.070(9) 0.021(8) 0.008(7) -0.018(7) 0.017(7)
C4 0.072(12) 0.062(11) 0.042(12) -0.018(9) 0.020(11) -0.005(9)
C5 0.039(8) 0.047(9) 0.052(12) -0.004(8) 0.009(8) 0.005(7)
C6 0.076(12) 0.060(10) 0.047(12) 0.025(9) 0.035(10) 0.035(9)
C7 0.17(3) 0.18(3) 0.29(4) 0.02(3) 0.12(3) 0.03(2)
C8 0.069(10) 0.048(9) 0.088(14) 0.016(9) 0.013(10) 0.014(8)
C9 0.105(13) 0.066(11) 0.050(12) 0.021(9) -0.005(10) 0.035(10)
O35 0.032(5) 0.112(9) 0.040(7) 0.034(7) 0.015(5) 0.034(6)

loop_
_atom_type_symbol
_atom_type_description
_atom_type_scat_dispersion_real
_atom_type_scat_dispersion_imag
_atom_type_scat_source
C C 0.0033 0.0016 'International Tables Vol C Tables 4.2.6.8 and 6.1.1.4'
N N 0.0061 0.0033 'International Tables Vol C Tables 4.2.6.8 and 6.1.1.4'
O O 0.0106 0.0060 'International Tables Vol C Tables 4.2.6.8 and 6.1.1.4'
Si Si 0.0817 0.0704 'International Tables Vol C Tables 4.2.6.8 and 6.1.1.4'
Cu Cu 0.3201 1.2651 'International Tables Vol C Tables 4.2.6.8 and 6.1.1.4'
W W -0.8490 6.8722 'International Tables Vol C Tables 4.2.6.8 and 6.1.1.4'
H H 0.0000 0.0000 'International Tables Vol C Tables 4.2.6.8 and 6.1.1.4'

loop_
_geom_angle_atom_site_label_1
_geom_angle_atom_site_label_2
_geom_angle_atom_site_label_3
_geom_angle
_geom_angle_site_symmetry_1
_geom_angle_site_symmetry_3
_geom_angle_publ_flag
O13 Si1 O14 107.8(4) . . ?
O13 Si1 O16 110.1(4) . . ?
O14 Si1 O16 110.8(4) . . ?
O13 Si1 O15 107.2(4) . . ?
O14 Si1 O15 109.3(4) . . ?
O16 Si1 O15 111.4(4) . . ?
O4 W1 O8 99.5(4) . . ?
O4 W1 O2 102.9(4) . . ?
O8 W1 O2 91.3(3) . . ?
O4 W1 O1 101.3(3) . . ?
O8 W1 O1 159.0(3) . . ?
O2 W1 O1 87.2(3) . . ?
O4 W1 O7 99.0(4) . . ?
O8 W1 O7 89.0(3) . . ?
O2 W1 O7 157.7(3) . . ?
O1 W1 O7 84.7(3) . . ?
O4 W1 O13 169.2(3) . . ?
O8 W1 O13 74.2(3) . . ?
O2 W1 O13 86.2(3) . . ?
O1 W1 O13 84.8(3) . . ?
O7 W1 O13 72.4(3) . . ?
O5 W2 O10 100.6(3) . . ?
O5 W2 O9 100.5(3) . . ?
O10 W2 O9 92.1(3) . . ?
O5 W2 O3 100.6(4) . . ?
O10 W2 O3 88.9(3) . . ?
O9 W2 O3 158.3(3) . . ?
O5 W2 O2 101.5(3) . . ?
O10 W2 O2 157.7(3) . . ?
O9 W2 O2 86.8(3) . . ?
O3 W2 O2 84.1(3) . . ?
O5 W2 O14 172.0(3) . . ?
O10 W2 O14 73.1(3) . . ?
O9 W2 O14 75.2(3) . . ?
O3 W2 O14 84.5(3) . . ?
O2 W2 O14 85.2(3) . . ?
O6 W3 O11 100.2(4) . . ?
O6 W3 O3 101.6(4) . . ?
O11 W3 O3 88.5(3) . . ?
O6 W3 O12 99.9(4) . . ?
O11 W3 O12 89.2(3) . . ?
O3 W3 O12 158.4(4) . . ?
O6 W3 O1 101.7(3) . . ?
O11 W3 O1 158.1(3) . . ?
O3 W3 O1 87.0(3) . . ?
O12 W3 O1 87.2(3) . . ?
O6 W3 O15 171.2(3) . . ?
O11 W3 O15 73.3(3) . . ?
O3 W3 O15 84.3(3) . . ?
O12 W3 O15 74.5(3) . . ?
O1 W3 O15 85.0(3) . . ?
O23 W4 O29 103.3(4) . . ?
O23 W4 O22 101.4(3) . . ?
O29 W4 O22 90.9(3) . . ?
O23 W4 O17 99.6(3) . . ?
O29 W4 O17 88.6(3) . . ?
O22 W4 O17 158.5(3) . . ?
O23 W4 O12 98.7(4) . . ?
O29 W4 O12 158.0(3) . . ?
O22 W4 O12 85.6(3) . . ?
O17 W4 O12 86.8(3) . . ?
O23 W4 O15 172.8(3) . . ?
O29 W4 O15 83.5(3) . . ?
O22 W4 O15 76.1(3) . . ?
O17 W4 O15 82.5(3) . . ?
O12 W4 O15 74.6(3) . . ?
O24 W5 O30 102.8(4) . . ?
O24 W5 O17 100.7(3) . . ?
O30 W5 O17 87.4(3) . . ?
O24 W5 O7 99.1(4) . . ?
O30 W5 O7 158.1(3) . . ?
O17 W5 O7 88.8(3) . . ?
O24 W5 O18 98.1(3) . . ?
O30 W5 O18 89.6(3) . . ?
O17 W5 O18 161.2(3) . . ?
O7 W5 O18 87.1(3) . . ?
O24 W5 O13 169.7(3) . . ?
O30 W5 O13 83.6(3) . . ?
O17 W5 O13 87.6(3) . . ?
O7 W5 O13 74.7(3) . . ?
O18 W5 O13 73.6(3) . . ?
O25 W6 O31 103.8(4) . . ?
O25 W6 O19 102.0(3) . . ?
O31 W6 O19 89.6(3) . . ?
O25 W6 O18 100.4(3) . . ?
O31 W6 O18 92.3(3) . . ?
O19 W6 O18 156.4(3) . . ?
O25 W6 O8 97.0(3) . . ?
O31 W6 O8 159.2(3) . . ?
O19 W6 O8 85.3(3) . . ?
O18 W6 O8 84.6(3) . . ?
O25 W6 O13 166.9(3) . . ?
O31 W6 O13 87.3(3) . . ?
O19 W6 O13 84.8(3) . . ?
O18 W6 O13 71.8(3) . . ?
O8 W6 O13 72.2(3) . . ?
O26 W7 O32 101.7(4) . . ?
O26 W7 O19 102.9(3) . . ?
O32 W7 O19 91.1(3) . . ?
O26 W7 O20 100.7(3) . . ?
O32 W7 O20 91.2(3) . . ?
O19 W7 O20 155.3(3) . . ?
O26 W7 O9 97.0(4) . . ?
O32 W7 O9 161.2(3) . . ?
O19 W7 O9 86.0(3) . . ?
O20 W7 O9 84.0(3) . . ?
O26 W7 O14 167.3(3) . . ?
O32 W7 O14 88.4(3) . . ?
O19 W7 O14 84.2(3) . . ?
O20 W7 O14 71.3(3) . . ?
O9 W7 O14 72.8(3) . . ?
O27 W8 O33 103.8(4) . . ?
O27 W8 O21 100.3(3) . . ?
O33 W8 O21 93.3(3) . . ?
O27 W8 O20 99.3(3) . . ?
O33 W8 O20 92.6(3) . . ?
O21 W8 O20 157.5(3) . . ?
O27 W8 O10 97.3(3) . . ?
O33 W8 O10 158.9(3) . . ?
O21 W8 O10 83.8(3) . . ?
O20 W8 O10 83.0(3) . . ?
O27 W8 O14 168.4(3) . . ?
O33 W8 O14 86.2(3) . . ?
O21 W8 O14 84.7(3) . . ?
O20 W8 O14 74.0(3) . . ?
O10 W8 O14 72.7(3) . . ?
O28 W9 O34 104.8(3) . . ?
O28 W9 O21 100.7(3) . . ?
O34 W9 O21 97.4(3) . . ?
O28 W9 O22 98.9(3) . . ?
O34 W9 O22 87.3(3) . . ?
O21 W9 O22 157.8(3) . . ?
O28 W9 O11 95.3(3) . . ?
O34 W9 O11 157.6(3) . . ?
O21 W9 O11 88.3(3) . . ?
O22 W9 O11 79.8(3) . . ?
O28 W9 O15 166.9(3) . . ?
O34 W9 O15 86.1(3) . . ?
O21 W9 O15 84.7(3) . . ?
O22 W9 O15 74.0(2) . . ?
O11 W9 O15 72.8(3) . . ?
N2 Cu1 N1 84.2(4) . . ?
N2 Cu1 O29 92.6(4) . . ?
N1 Cu1 O29 171.0(4) . . ?
N2 Cu1 O30 168.4(4) . . ?
N1 Cu1 O30 91.9(3) . . ?
O29 Cu1 O30 89.6(3) . . ?
N2 Cu1 O32 104.3(4) . 2_767 ?
N1 Cu1 O32 113.9(4) . 2_767 ?
O29 Cu1 O32 75.0(3) . 2_767 ?
O30 Cu1 O32 87.3(3) . 2_767 ?
O33 Cu2 O30 91.5(3) 2_767 . ?
O33 Cu2 O16 176.2(3) 2_767 . ?
O30 Cu2 O16 90.7(3) . . ?
O33 Cu2 O16 94.4(3) 2_767 2_767 ?
O30 Cu2 O16 171.0(3) . 2_767 ?
O16 Cu2 O16 83.1(3) . 2_767 ?
O33 Cu2 O31 95.3(3) 2_767 . ?
O30 Cu2 O31 99.0(3) . . ?
O16 Cu2 O31 87.4(3) . . ?
O16 Cu2 O31 87.3(3) 2_767 . ?
O33 Cu2 Cu2 135.9(2) 2_767 2_767 ?
O30 Cu2 Cu2 131.9(2) . 2_767 ?
O16 Cu2 Cu2 41.5(2) . 2_767 ?
O16 Cu2 Cu2 41.5(2) 2_767 2_767 ?
O31 Cu2 Cu2 86.40(18) . 2_767 ?
O34 Cu3 O31 90.3(3) 2_767 . ?
O34 Cu3 O29 95.7(3) 2_767 2_767 ?
O31 Cu3 O29 174.0(3) . 2_767 ?
O34 Cu3 O32 175.6(3) 2_767 . ?
O31 Cu3 O32 88.7(3) . . ?
O29 Cu3 O32 85.4(3) 2_767 . ?
O34 Cu3 O16 91.7(3) 2_767 2_767 ?
O31 Cu3 O16 88.3(3) . 2_767 ?
O29 Cu3 O16 90.7(3) 2_767 2_767 ?
O32 Cu3 O16 92.5(3) . 2_767 ?
N7 Cu5 N7 180.0 . 2 ?
N7 Cu5 N8 85.7(8) . . ?
N7 Cu5 N8 94.3(8) 2 . ?
N7 Cu5 N8 94.3(8) . 2 ?
N7 Cu5 N8 85.7(8) 2 2 ?
N8 Cu5 N8 180.0 . 2 ?
N10 Cu6 N10 180.0 . 2_656 ?
N10 Cu6 N9 84.1(5) . . ?
N10 Cu6 N9 95.9(5) 2_656 . ?
N10 Cu6 N9 95.9(5) . 2_656 ?
N10 Cu6 N9 84.1(5) 2_656 2_656 ?
N9 Cu6 N9 180.0 . 2_656 ?
C2 N1 Cu1 111.4(8) . . ?
C3 N2 Cu1 113.0(9) . . ?
C11 N7 Cu5 110.5(14) . . ?
C12 N8 Cu5 111.1(14) . . ?
C14 N9 Cu6 111.5(10) . . ?
C15 N10 Cu6 109.0(9) . . ?
W3 O1 W1 148.3(4) . . ?
W1 O2 W2 151.0(4) . . ?
W3 O3 W2 153.4(4) . . ?
W5 O7 W1 121.1(4) . . ?
W1 O8 W6 122.9(3) . . ?
W2 O9 W7 122.2(3) . . ?
W2 O10 W8 121.3(4) . . ?
W3 O11 W9 122.2(4) . . ?
W3 O12 W4 121.1(4) . . ?
Si1 O13 W5 122.7(3) . . ?
Si1 O13 W6 123.5(4) . . ?
W5 O13 W6 92.6(2) . . ?
Si1 O13 W1 126.1(4) . . ?
W5 O13 W1 91.7(2) . . ?
W6 O13 W1 90.7(2) . . ?
Si1 O14 W8 122.6(4) . . ?
Si1 O14 W2 125.9(4) . . ?
W8 O14 W2 92.7(2) . . ?
Si1 O14 W7 124.3(4) . . ?
W8 O14 W7 91.7(2) . . ?
W2 O14 W7 89.7(2) . . ?
Si1 O15 W9 122.2(4) . . ?
Si1 O15 W4 127.7(4) . . ?
W9 O15 W4 90.1(2) . . ?
Si1 O15 W3 125.0(3) . . ?
W9 O15 W3 91.7(2) . . ?
W4 O15 W3 89.5(2) . . ?
Si1 O16 Cu2 124.5(4) . . ?
Si1 O16 Cu2 125.8(4) . 2_767 ?
Cu2 O16 Cu2 96.9(3) . 2_767 ?
Si1 O16 Cu3 117.3(4) . 2_767 ?
Cu2 O16 Cu3 92.3(3) . 2_767 ?
Cu2 O16 Cu3 90.8(3) 2_767 2_767 ?
W5 O17 W4 151.4(4) . . ?
W5 O18 W6 122.0(4) . . ?
W7 O19 W6 146.5(4) . . ?
W7 O20 W8 122.3(3) . . ?
W9 O21 W8 148.0(4) . . ?
W4 O22 W9 119.0(3) . . ?
W4 O29 Cu3 136.0(4) . 2_767 ?
W4 O29 Cu1 115.3(3) . . ?
Cu3 O29 Cu1 105.5(4) 2_767 . ?
W5 O30 Cu2 137.1(4) . . ?
W5 O30 Cu1 114.9(4) . . ?
Cu2 O30 Cu1 106.5(3) . . ?
W6 O31 Cu3 137.4(4) . . ?
W6 O31 Cu2 126.9(4) . . ?
Cu3 O31 Cu2 93.1(3) . . ?
W7 O32 Cu3 136.1(4) . . ?
W7 O32 Cu1 116.1(3) . 2_767 ?
Cu3 O32 Cu1 93.1(3) . 2_767 ?
W8 O33 Cu2 142.3(4) . 2_767 ?
W9 O34 Cu3 138.9(4) . 2_767 ?
N1 C2 C3 114.0(12) . . ?
N1 C2 C1 120.8(15) . . ?
C3 C2 C1 122.4(16) . . ?
N2 C3 C2 113.3(12) . . ?
C10 C11 N7 119(2) . . ?
C10 C11 C12 119(3) . . ?
N7 C11 C12 111(2) . . ?
N8 C12 C11 112(2) . . ?
N9 C14 C13 118.1(17) . . ?
N9 C14 C15 112.7(16) . . ?
C13 C14 C15 116.3(17) . . ?
N10 C15 C14 112.0(14) . . ?
N4 Cu4 N3 85.2(5) . . ?
N4 Cu4 N6 94.1(5) . . ?
N3 Cu4 N6 178.3(5) . . ?
N4 Cu4 N5 175.3(5) . . ?
N3 Cu4 N5 97.1(5) . . ?
N6 Cu4 N5 83.7(6) . . ?
C5 N3 Cu4 106.7(9) . . ?
C6 N4 Cu4 109.3(9) . . ?
C8 N5 Cu4 109.5(10) . . ?
C9 N6 Cu4 112.4(10) . . ?
C6 C5 N3 109.6(12) . . ?
C6 C5 C4 117.3(14) . . ?
N3 C5 C4 110.7(15) . . ?
N4 C6 C5 109.2(12) . . ?
C9 C8 N5 109.3(14) . . ?
C9 C8 C7 105.7(17) . . ?
N5 C8 C7 115(2) . . ?
N6 C9 C8 105.8(15) . . ?

loop_
_geom_bond_atom_site_label_1
_geom_bond_atom_site_label_2
_geom_bond_distance
_geom_bond_site_symmetry_2
_geom_bond_publ_flag
Si1 O13 1.625(7) . ?
Si1 O14 1.632(7) . ?
Si1 O16 1.633(8) . ?
Si1 O15 1.635(7) . ?
W1 O4 1.705(8) . ?
W1 O8 1.855(8) . ?
W1 O2 1.881(7) . ?
W1 O1 1.926(6) . ?
W1 O7 1.943(7) . ?
W1 O13 2.391(7) . ?
W2 O5 1.713(7) . ?
W2 O10 1.856(7) . ?
W2 O9 1.886(7) . ?
W2 O3 1.912(7) . ?
W2 O2 1.955(7) . ?
W2 O14 2.391(7) . ?
W3 O6 1.728(8) . ?
W3 O11 1.894(7) . ?
W3 O3 1.897(7) . ?
W3 O12 1.899(7) . ?
W3 O1 1.919(6) . ?
W3 O15 2.410(7) . ?
W4 O23 1.718(7) . ?
W4 O29 1.855(7) . ?
W4 O22 1.866(7) . ?
W4 O17 1.931(7) . ?
W4 O12 1.960(8) . ?
W4 O15 2.363(6) . ?
W5 O24 1.715(7) . ?
W5 O30 1.855(8) . ?
W5 O17 1.902(7) . ?
W5 O7 1.929(8) . ?
W5 O18 1.930(7) . ?
W5 O13 2.306(7) . ?
W6 O25 1.715(7) . ?
W6 O31 1.791(8) . ?
W6 O19 1.926(7) . ?
W6 O18 1.939(7) . ?
W6 O8 2.003(8) . ?
W6 O13 2.376(7) . ?
W7 O26 1.715(7) . ?
W7 O32 1.840(7) . ?
W7 O19 1.897(7) . ?
W7 O20 1.916(7) . ?
W7 O9 1.988(7) . ?
W7 O14 2.420(7) . ?
W8 O27 1.718(7) . ?
W8 O33 1.775(7) . ?
W8 O21 1.927(7) . ?
W8 O20 1.941(7) . ?
W8 O10 2.028(8) . ?
W8 O14 2.285(7) . ?
W9 O28 1.730(7) . ?
W9 O34 1.786(8) . ?
W9 O21 1.905(7) . ?
W9 O22 2.006(7) . ?
W9 O11 2.009(8) . ?
W9 O15 2.351(6) . ?
Cu1 N2 1.960(9) . ?
Cu1 N1 1.969(9) . ?
Cu1 O29 1.991(7) . ?
Cu1 O30 1.992(6) . ?
Cu1 O32 2.339(7) 2_767 ?
Cu2 O33 1.920(7) 2_767 ?
Cu2 O30 1.932(8) . ?
Cu2 O16 1.996(7) . ?
Cu2 O16 1.996(7) 2_767 ?
Cu2 O31 2.300(7) . ?
Cu2 Cu2 2.989(2) 2_767 ?
Cu3 O34 1.922(7) 2_767 ?
Cu3 O31 1.930(8) . ?
Cu3 O29 1.945(7) 2_767 ?
Cu3 O32 1.962(7) . ?
Cu3 O16 2.318(6) 2_767 ?
Cu5 N7 1.89(2) . ?
Cu5 N7 1.89(2) 2 ?
Cu5 N8 1.997(19) . ?
Cu5 N8 1.997(19) 2 ?
Cu6 N10 2.007(11) . ?
Cu6 N10 2.007(11) 2_656 ?
Cu6 N9 2.015(12) . ?
Cu6 N9 2.015(12) 2_656 ?
N1 C2 1.427(17) . ?
N2 C3 1.431(19) . ?
N7 C11 1.48(3) . ?
N8 C12 1.41(3) . ?
N9 C14 1.43(2) . ?
N10 C15 1.44(2) . ?
C1 C2 1.45(2) . ?
C2 C3 1.444(15) . ?
C10 C11 1.46(3) . ?
C11 C12 1.480(17) . ?
C13 C14 1.47(3) . ?
C14 C15 1.489(17) . ?
Cu4 N4 1.979(11) . ?
Cu4 N3 1.999(10) . ?
Cu4 N6 2.008(13) . ?
Cu4 N5 2.016(12) . ?
N3 C5 1.488(17) . ?
N4 C6 1.42(2) . ?
N5 C8 1.52(2) . ?
N6 C9 1.50(2) . ?
C4 C5 1.52(2) . ?
C5 C6 1.46(2) . ?
C7 C8 1.529(17) . ?
C8 C9 1.508(16) . ?

loop_
_geom_torsion_atom_site_label_1
_geom_torsion_atom_site_label_2
_geom_torsion_atom_site_label_3
_geom_torsion_atom_site_label_4
_geom_torsion
_geom_torsion_site_symmetry_1
_geom_torsion_site_symmetry_2
_geom_torsion_site_symmetry_3
_geom_torsion_site_symmetry_4
_geom_torsion_publ_flag
N8 Cu5 N7 C11 19.2(15) . . . . ?
N8 Cu5 N7 C11 -160.8(15) 2 . . . ?
O4 W1 O2 W2 134.2(9) . . . . ?
O8 W1 O2 W2 -125.8(10) . . . . ?
O1 W1 O2 W2 33.2(10) . . . . ?
O7 W1 O2 W2 -35.4(16) . . . . ?
O13 W1 O2 W2 -51.7(10) . . . . ?
O6 W3 O3 W2 -128.5(10) . . . . ?
O11 W3 O3 W2 131.4(10) . . . . ?
O12 W3 O3 W2 47.4(15) . . . . ?
O1 W3 O3 W2 -27.2(10) . . . . ?
O15 W3 O3 W2 58.1(10) . . . . ?
O4 W1 O8 W6 -171.6(4) . . . . ?
O2 W1 O8 W6 85.0(4) . . . . ?
O1 W1 O8 W6 -0.5(11) . . . . ?
O7 W1 O8 W6 -72.7(4) . . . . ?
O13 W1 O8 W6 -0.7(4) . . . . ?
O5 W2 O9 W7 170.1(4) . . . . ?
O10 W2 O9 W7 68.9(4) . . . . ?
O3 W2 O9 W7 -23.5(11) . . . . ?
O2 W2 O9 W7 -88.8(4) . . . . ?
O14 W2 O9 W7 -3.0(4) . . . . ?
O5 W2 O10 W8 -170.8(4) . . . . ?
O9 W2 O10 W8 -69.7(4) . . . . ?
O3 W2 O10 W8 88.7(4) . . . . ?
O2 W2 O10 W8 17.1(11) . . . . ?
O14 W2 O10 W8 4.1(3) . . . . ?
O6 W3 O11 W9 173.7(4) . . . . ?
O3 W3 O11 W9 -84.8(4) . . . . ?
O12 W3 O11 W9 73.7(4) . . . . ?
O1 W3 O11 W9 -6.8(10) . . . . ?
O15 W3 O11 W9 -0.3(3) . . . . ?
O6 W3 O12 W4 -167.8(5) . . . . ?
O11 W3 O12 W4 -67.6(5) . . . . ?
O3 W3 O12 W4 16.3(11) . . . . ?
O1 W3 O12 W4 90.8(5) . . . . ?
O15 W3 O12 W4 5.2(4) . . . . ?
O14 Si1 O13 W5 -178.5(4) . . . . ?
O16 Si1 O13 W5 60.5(5) . . . . ?
O15 Si1 O13 W5 -60.8(5) . . . . ?
O14 Si1 O13 W6 62.3(5) . . . . ?
O16 Si1 O13 W6 -58.7(5) . . . . ?
O15 Si1 O13 W6 179.9(4) . . . . ?
O14 Si1 O13 W1 -57.6(5) . . . . ?
O16 Si1 O13 W1 -178.6(4) . . . . ?
O15 Si1 O13 W1 60.0(5) . . . . ?
O13 Si1 O14 W8 -178.4(4) . . . . ?
O16 Si1 O14 W8 -57.9(5) . . . . ?
O15 Si1 O14 W8 65.3(5) . . . . ?
O13 Si1 O14 W2 59.3(5) . . . . ?
O16 Si1 O14 W2 179.9(4) . . . . ?
O15 Si1 O14 W2 -56.9(5) . . . . ?
O13 Si1 O14 W7 -59.8(5) . . . . ?
O16 Si1 O14 W7 60.8(5) . . . . ?
O15 Si1 O14 W7 -176.0(4) . . . . ?
O13 Si1 O15 W9 -178.3(4) . . . . ?
O14 Si1 O15 W9 -61.7(5) . . . . ?
O16 Si1 O15 W9 61.1(5) . . . . ?
O13 Si1 O15 W4 62.4(5) . . . . ?
O14 Si1 O15 W4 179.0(4) . . . . ?
O16 Si1 O15 W4 -58.1(5) . . . . ?
O13 Si1 O15 W3 -59.4(5) . . . . ?
O14 Si1 O15 W3 57.3(5) . . . . ?
O16 Si1 O15 W3 -179.9(3) . . . . ?
O13 Si1 O16 Cu2 -5.4(5) . . . . ?
O14 Si1 O16 Cu2 -124.6(4) . . . . ?
O15 Si1 O16 Cu2 113.4(4) . . . . ?
O13 Si1 O16 Cu2 127.2(4) . . . 2_767 ?
O14 Si1 O16 Cu2 7.9(6) . . . 2_767 ?
O15 Si1 O16 Cu2 -114.0(5) . . . 2_767 ?
O13 Si1 O16 Cu3 -119.7(4) . . . 2_767 ?
O14 Si1 O16 Cu3 121.1(4) . . . 2_767 ?
O15 Si1 O16 Cu3 -0.8(5) . . . 2_767 ?
O26 W7 O19 W6 126.8(8) . . . . ?
O32 W7 O19 W6 24.5(8) . . . . ?
O20 W7 O19 W6 -70.6(11) . . . . ?
O9 W7 O19 W6 -136.9(8) . . . . ?
O14 W7 O19 W6 -63.8(7) . . . . ?
O23 W4 O22 W9 178.8(5) . . . . ?
O29 W4 O22 W9 75.0(4) . . . . ?
O17 W4 O22 W9 -13.6(12) . . . . ?
O12 W4 O22 W9 -83.3(4) . . . . ?
O15 W4 O22 W9 -8.1(4) . . . . ?
O23 W4 O29 Cu3 -141.7(5) . . . 2_767 ?
O22 W4 O29 Cu3 -39.8(5) . . . 2_767 ?
O17 W4 O29 Cu3 118.7(5) . . . 2_767 ?
O12 W4 O29 Cu3 40.9(11) . . . 2_767 ?
O15 W4 O29 Cu3 36.1(5) . . . 2_767 ?
O23 W4 O29 Cu1 62.2(4) . . . . ?
O22 W4 O29 Cu1 164.1(4) . . . . ?
O17 W4 O29 Cu1 -37.4(4) . . . . ?
O12 W4 O29 Cu1 -115.2(7) . . . . ?
O15 W4 O29 Cu1 -120.0(3) . . . . ?
O24 W5 O30 Cu2 137.5(6) . . . . ?
O17 W5 O30 Cu2 -122.1(6) . . . . ?
O7 W5 O30 Cu2 -41.8(12) . . . . ?
O18 W5 O30 Cu2 39.3(6) . . . . ?
O13 W5 O30 Cu2 -34.3(6) . . . . ?
O24 W5 O30 Cu1 -59.2(4) . . . . ?
O17 W5 O30 Cu1 41.2(4) . . . . ?
O7 W5 O30 Cu1 121.5(7) . . . . ?
O18 W5 O30 Cu1 -157.4(4) . . . . ?
O13 W5 O30 Cu1 129.0(4) . . . . ?
O25 W6 O31 Cu3 64.1(6) . . . . ?
O19 W6 O31 Cu3 -38.1(6) . . . . ?
O18 W6 O31 Cu3 165.4(6) . . . . ?
O8 W6 O31 Cu3 -113.6(8) . . . . ?
O13 W6 O31 Cu3 -122.9(6) . . . . ?
O25 W6 O31 Cu2 -139.7(4) . . . . ?
O19 W6 O31 Cu2 118.0(4) . . . . ?
O18 W6 O31 Cu2 -38.4(5) . . . . ?
O8 W6 O31 Cu2 42.6(11) . . . . ?
O13 W6 O31 Cu2 33.2(4) . . . . ?
O26 W7 O32 Cu3 -75.9(6) . . . . ?
O19 W7 O32 Cu3 27.5(6) . . . . ?
O20 W7 O32 Cu3 -177.1(5) . . . . ?
O9 W7 O32 Cu3 108.3(9) . . . . ?
O14 W7 O32 Cu3 111.7(5) . . . . ?
O26 W7 O32 Cu1 50.6(4) . . . 2_767 ?
O19 W7 O32 Cu1 154.0(3) . . . 2_767 ?
O20 W7 O32 Cu1 -50.6(4) . . . 2_767 ?
O9 W7 O32 Cu1 -125.2(8) . . . 2_767 ?
O14 W7 O32 Cu1 -121.8(3) . . . 2_767 ?
O27 W8 O33 Cu2 -152.2(6) . . . 2_767 ?
O21 W8 O33 Cu2 106.3(7) . . . 2_767 ?
O20 W8 O33 Cu2 -52.0(7) . . . 2_767 ?
O10 W8 O33 Cu2 25.1(13) . . . 2_767 ?
O14 W8 O33 Cu2 21.8(6) . . . 2_767 ?
O28 W9 O34 Cu3 148.6(6) . . . 2_767 ?
O21 W9 O34 Cu3 -108.2(6) . . . 2_767 ?
O22 W9 O34 Cu3 50.1(6) . . . 2_767 ?
O11 W9 O34 Cu3 -4.5(12) . . . 2_767 ?
O15 W9 O34 Cu3 -24.1(6) . . . 2_767 ?
Cu1 N1 C2 C3 -22(2) . . . . ?
Cu1 N1 C2 C1 176.5(18) . . . . ?
Cu1 N2 C3 C2 -10(2) . . . . ?
N1 C2 C3 N2 21(3) . . . . ?
C1 C2 C3 N2 -178(2) . . . . ?
Cu5 N7 C11 C10 -175.7(19) . . . . ?
Cu5 N7 C11 C12 -33(3) . . . . ?
Cu5 N8 C12 C11 -16(3) . . . . ?
C10 C11 C12 N8 175(2) . . . . ?
N7 C11 C12 N8 32(3) . . . . ?
Cu6 N9 C14 C13 -156.0(17) . . . . ?
Cu6 N9 C14 C15 -16(2) . . . . ?
Cu6 N10 C15 C14 -35(2) . . . . ?
N9 C14 C15 N10 34(3) . . . . ?
C13 C14 C15 N10 174.8(18) . . . . ?
Cu4 N3 C5 C6 35.6(14) . . . . ?
Cu4 N3 C5 C4 166.6(10) . . . . ?
Cu4 N4 C6 C5 39.0(14) . . . . ?
N3 C5 C6 N4 -50.1(16) . . . . ?
C4 C5 C6 N4 -177.5(13) . . . . ?
Cu4 N5 C8 C9 37.6(16) . . . . ?
Cu4 N5 C8 C7 -81(2) . . . . ?
Cu4 N6 C9 C8 36.9(17) . . . . ?
N5 C8 C9 N6 -47.6(18) . . . . ?
C7 C8 C9 N6 77(2) . . . . ?
